data_1531440
loop_
_publ_author_name
'Gualtieri, A.F.'

_publ_section_title
;
 The structure of Li-phillipsite
;
_journal_name_full 'Studies in Surface Science and Catalysis'
_journal_page_first 25
_journal_page_last 32
_journal_volume 135
_journal_year 2001
_chemical_formula_sum 'Al5.92 Ca0.52 H26.62 K0.15 Li4 Na0.54 O45.31 Si10.08'
_chemical_name_systematic
;
(Ca0.52 Na0.54) K0.15 Li4 (Al5.92 Si10.08 O32) (H2 O)13.31
;
_space_group_IT_number 11
_symmetry_space_group_name_Hall '-P 2yb'
_symmetry_space_group_name_H-M 'P 1 21/m 1'
_cell_angle_alpha 90
_cell_angle_beta 124.37
_cell_angle_gamma 90
_cell_formula_units_Z 1
_cell_length_a 9.8719
_cell_length_b 14.1791
_cell_length_c 8.7184
_cell_volume 1007.292
_citation_journal_id_ASTM SSCTDM
_cod_data_source_file Gualtieri_SSCTDM_2001_640.cif
_cod_data_source_block H26.62Al5.92Ca0.52K0.15Li4Na0.54O45.31Si10.08
_cod_original_formula_sum 'H26.62 Al5.92 Ca0.52 K0.15 Li4 Na0.54 O45.31 Si10.08'
_cod_database_code 1531440

loop_
_symmetry_equiv_pos_as_xyz
x,y,z
-x,y+1/2,-z
-x,-y,-z
x,-y-1/2,z

loop_
_atom_site_label
_atom_site_type_symbol
_atom_site_fract_x
_atom_site_fract_y
_atom_site_fract_z
_atom_site_occupancy
_atom_site_U_iso_or_equiv
O14 O-2 0.542 0.25 0.457 0.22 0.0
Li1 Li+1 0.492 0.874 0.678 1 0.0
Al3 Al+3 0.0444 0.0208 0.2784 0.37 0.0
O2 O-2 0.629 0.581 0.168 1 0.0
O6 O-2 0.295 0.3792 0.0867 1 0.0
O11 O-2 0.685 0.75 0.43 1 0.0
O13 O-2 0.359 0.8503 0.1552 1 0.0
O3 O-2 0.619 0.12 0.194 1 0.0
O5 O-2 0.885 0.0402 0.276 1 0.0
O8 O-2 0.617 0.75 0.058 1 0.0
Si1 Si+4 0.7308 0.0198 0.289 0.63 0.0
Al1 Al+3 0.7308 0.0198 0.289 0.37 0.0
Al2 Al+3 0.4207 0.1378 0.0216 0.37 0.0
O1 O-2 0.075 0.116 0.182 1 0.0
Si4 Si+4 0.1051 0.1395 0.0201 0.63 0.0
O10 O-2 0.904 0.25 0.254 0.437 0.0
O4 O-2 0.042 0.9273 0.156 1 0.0
O9 O-2 0.04 0.25 -0.01 1 0.0
O12 O-2 0.198 0.75 0.483 1 0.0
Ca1 Ca+2 0.283 0.526 0.267 0.13 0.0
O15 O-2 0.48 0.3996 0.524 1 0.0
Si3 Si+4 0.0444 0.0208 0.2784 0.63 0.0
Al4 Al+3 0.1051 0.1395 0.0201 0.37 0.0
O7 O-2 0.792 0.5151 0.505 1 0.0
K1 K+1 0.904 0.25 0.254 0.075 0.0
Na1 Na+1 0.283 0.526 0.267 0.134 0.0
Si2 Si+4 0.4207 0.1378 0.0216 0.63 0.0
